data_2207262
loop_
_publ_author_name
'Han, Jian-Rong'
'Zhen, Xiao-Li'

_publ_section_title
;
 3-[2-(5-Formyl-2-methoxyphenoxy)ethoxy]-4-methoxybenzaldehyde
;
_journal_issue 11
_journal_name_full 'Acta Crystallographica Section E'
_journal_page_first o3946
_journal_page_last o3947
_journal_paper_doi 10.1107/S1600536805035117
_journal_volume 61
_journal_year 2005
_chemical_formula_iupac 'C18 H18 O6'
_chemical_formula_moiety 'C18 H18 O6'
_chemical_formula_sum 'C18 H18 O6'
_chemical_formula_weight 330.32
_chemical_name_systematic
;
 ?
;
_space_group_IT_number 2
_symmetry_cell_setting triclinic
_symmetry_space_group_name_Hall '-P 1'
_symmetry_space_group_name_H-M 'P -1'
_atom_sites_solution_hydrogens geom
_atom_sites_solution_primary direct
_atom_sites_solution_secondary difmap
_audit_creation_method SHELXL-97
_cell_angle_alpha 76.932(3)
_cell_angle_beta 80.645(4)
_cell_angle_gamma 61.528(3)
_cell_formula_units_Z 2
_cell_length_a 8.1520(17)
_cell_length_b 8.4524(18)
_cell_length_c 13.496(3)
_cell_measurement_reflns_used 2040
_cell_measurement_temperature 294(2)
_cell_measurement_theta_max 26.17
_cell_measurement_theta_min 2.78
_cell_volume 794.7(3)
_computing_cell_refinement 'SAINT (Bruker, 1999)'
_computing_data_collection 'SMART (Bruker, 1999)'
_computing_data_reduction SAINT
_computing_molecular_graphics 'SHELXTL (Sheldrick, 1997b)'
_computing_publication_material SHELXTL
_computing_structure_refinement 'SHELXL97 (Sheldrick, 1997a)'
_computing_structure_solution 'SHELXS97 (Sheldrick, 1997a)'
_diffrn_ambient_temperature 294(2)
_diffrn_measured_fraction_theta_full 0.992
_diffrn_measured_fraction_theta_max 0.992
_diffrn_measurement_device_type 'Bruker SMART CCD area-detector diffractometer'
_diffrn_measurement_method '\f and \w scans'
_diffrn_radiation_monochromator graphite
_diffrn_radiation_source 'fine-focus sealed tube'
_diffrn_radiation_type MoK\a
_diffrn_radiation_wavelength 0.71073
_diffrn_reflns_av_R_equivalents 0.0185
_diffrn_reflns_av_sigmaI/netI 0.0330
_diffrn_reflns_limit_h_max 9
_diffrn_reflns_limit_h_min -8
_diffrn_reflns_limit_k_max 9
_diffrn_reflns_limit_k_min -10
_diffrn_reflns_limit_l_max 15
_diffrn_reflns_limit_l_min -16
_diffrn_reflns_number 4037
_diffrn_reflns_theta_full 25.00
_diffrn_reflns_theta_max 25.00
_diffrn_reflns_theta_min 2.78
_diffrn_standards_decay_% 0
_diffrn_standards_interval_count 0
_diffrn_standards_interval_time 0
_diffrn_standards_number 0
_exptl_absorpt_coefficient_mu 0.104
_exptl_absorpt_correction_T_max 0.975
_exptl_absorpt_correction_T_min 0.940
_exptl_absorpt_correction_type multi-scan
_exptl_absorpt_process_details '(SADABS; Sheldrick, 1996)'
_exptl_crystal_colour colorless
_exptl_crystal_density_diffrn 1.381
_exptl_crystal_density_method 'not measured'
_exptl_crystal_description block
_exptl_crystal_F_000 348
_exptl_crystal_size_max 0.46
_exptl_crystal_size_mid 0.40
_exptl_crystal_size_min 0.24
_refine_diff_density_max 0.161
_refine_diff_density_min -0.174
_refine_ls_extinction_coef 0.209(10)
_refine_ls_extinction_expression Fc^*^=kFc[1+0.001xFc^2^\l^3^/sin(2\q)]^-1/4^
_refine_ls_extinction_method SHELXL97
_refine_ls_goodness_of_fit_ref 1.016
_refine_ls_hydrogen_treatment constr
_refine_ls_matrix_type full
_refine_ls_number_parameters 220
_refine_ls_number_reflns 2774
_refine_ls_number_restraints 0
_refine_ls_restrained_S_all 1.016
_refine_ls_R_factor_all 0.0524
_refine_ls_R_factor_gt 0.0364
_refine_ls_shift/su_max 0.000
_refine_ls_shift/su_mean 0.000
_refine_ls_structure_factor_coef Fsqd
_refine_ls_weighting_details 'calc w=1/[\s^2^(Fo^2^)+(0.0524P)^2^+0.1439P] where P=(Fo^2^+2Fc^2^)/3'
_refine_ls_weighting_scheme calc
_refine_ls_wR_factor_gt 0.0914
_refine_ls_wR_factor_ref 0.1042
_reflns_number_gt 2115
_reflns_number_total 2774
_reflns_threshold_expression I>2\s(I)
_cod_data_source_file hk6051.cif
_cod_data_source_block I
_cod_depositor_comments
;
The following automatic conversions were performed:
'_symmetry_cell_setting' value 'Triclinic' changed to 'triclinic'
according to '/home/saulius/struct/CIF-dictionaries/cif_core.dic'
dictionary named 'cif_core.dic' version 2.4.1 from 2010-06-29.

Automatic conversion script
Id: cif_fix_enum 1527 2010-12-29 10:47:43Z saulius 

The following automatic conversions were performed:

'_symmetry_cell_setting' value 'Triclinic' changed to 'triclinic'
according to /home/saulius/struct/CIF-dictionaries/cif_core.dic
dictionary named 'cif_core.dic' version 2.4.1 from 2010-06-29.

Automatic conversion script
Id: cif_fix_values 1715 2011-07-08 13:25:40Z adriana 
;
_cod_original_cell_volume 794.6(3)
_cod_database_code 2207262
_cod_database_fobs_code 2207262

loop_
_symmetry_equiv_pos_as_xyz
'x, y, z'
'-x, -y, -z'

loop_
_atom_site_label
_atom_site_fract_x
_atom_site_fract_y
_atom_site_fract_z
_atom_site_U_iso_or_equiv
_atom_site_adp_type
_atom_site_calc_flag
_atom_site_refinement_flags
_atom_site_occupancy
_atom_site_type_symbol
O1 -0.1799(2) 0.8362(2) 0.65967(11) 0.0879(5) Uani d . 1 O
O2 0.52157(16) 0.29529(16) 0.41352(9) 0.0531(4) Uani d . 1 O
O3 0.25821(15) 0.60399(15) 0.34088(7) 0.0449(3) Uani d . 1 O
O4 0.15831(16) 0.68580(15) 0.13815(7) 0.0432(3) Uani d . 1 O
O5 0.19298(17) 0.41311(16) 0.06754(8) 0.0477(3) Uani d . 1 O
O6 0.3931(2) 1.0486(2) -0.16549(10) 0.0714(4) Uani d . 1 O
C1 0.2387(2) 0.5495(2) 0.44368(10) 0.0355(4) Uani d . 1 C
C2 0.3839(2) 0.3783(2) 0.48338(11) 0.0383(4) Uani d . 1 C
C3 0.3782(3) 0.3087(2) 0.58614(12) 0.0448(4) Uani d . 1 C
H3 0.4731 0.1959 0.6123 0.054 Uiso calc R 1 H
C4 0.2305(3) 0.4075(2) 0.65005(12) 0.0470(4) Uani d . 1 C
H4 0.2265 0.3600 0.7191 0.056 Uiso calc R 1 H
C5 0.0891(2) 0.5757(2) 0.61252(11) 0.0423(4) Uani d . 1 C
C6 0.0937(2) 0.6464(2) 0.50773(11) 0.0388(4) Uani d . 1 C
H6 -0.0017 0.7590 0.4819 0.047 Uiso calc R 1 H
C7 -0.0626(3) 0.6797(3) 0.68207(14) 0.0613(5) Uani d . 1 C
H7 -0.0693 0.6210 0.7486 0.074 Uiso calc R 1 H
C8 0.6733(3) 0.1233(2) 0.44718(16) 0.0571(5) Uani d . 1 C
H8A 0.7300 0.1337 0.5008 0.086 Uiso calc R 1 H
H8B 0.7643 0.0856 0.3913 0.086 Uiso calc R 1 H
H8C 0.6283 0.0344 0.4721 0.086 Uiso calc R 1 H
C9 0.1174(2) 0.7778(2) 0.29765(11) 0.0378(4) Uani d . 1 C
H9A 0.1086 0.8725 0.3307 0.045 Uiso calc R 1 H
H9B -0.0030 0.7777 0.3071 0.045 Uiso calc R 1 H
C10 0.1704(2) 0.8134(2) 0.18615(11) 0.0381(4) Uani d . 1 C
H10A 0.0865 0.9371 0.1563 0.046 Uiso calc R 1 H
H10B 0.2968 0.7995 0.1766 0.046 Uiso calc R 1 H
C11 0.2248(2) 0.6805(2) 0.03844(10) 0.0354(4) Uani d . 1 C
C12 0.2452(2) 0.5295(2) 0.00025(11) 0.0372(4) Uani d . 1 C
C13 0.3151(2) 0.5081(2) -0.09885(12) 0.0455(4) Uani d . 1 C
H13 0.3268 0.4094 -0.1242 0.055 Uiso calc R 1 H
C14 0.3678(2) 0.6338(3) -0.16049(12) 0.0477(4) Uani d . 1 C
H14 0.4176 0.6176 -0.2267 0.057 Uiso calc R 1 H
C15 0.3467(2) 0.7830(2) -0.12386(11) 0.0417(4) Uani d . 1 C
C16 0.2721(2) 0.8072(2) -0.02393(11) 0.0382(4) Uani d . 1 C
H16 0.2547 0.9094 0.0001 0.046 Uiso calc R 1 H
C17 0.4092(3) 0.9118(3) -0.18827(13) 0.0541(5) Uani d . 1 C
H17 0.4660 0.8854 -0.2521 0.065 Uiso calc R 1 H
C18 0.2199(3) 0.2525(3) 0.03490(15) 0.0567(5) Uani d . 1 C
H18A 0.1476 0.2868 -0.0228 0.085 Uiso calc R 1 H
H18B 0.1803 0.1808 0.0895 0.085 Uiso calc R 1 H
H18C 0.3499 0.1821 0.0161 0.085 Uiso calc R 1 H

loop_
_atom_site_aniso_label
_atom_site_aniso_U_11
_atom_site_aniso_U_22
_atom_site_aniso_U_33
_atom_site_aniso_U_12
_atom_site_aniso_U_13
_atom_site_aniso_U_23
O1 0.1008(12) 0.0648(10) 0.0571(9) -0.0149(9) 0.0276(8) -0.0110(8)
O2 0.0488(7) 0.0464(7) 0.0442(7) -0.0069(6) -0.0012(5) -0.0065(5)
O3 0.0497(7) 0.0429(7) 0.0256(5) -0.0112(5) 0.0036(5) -0.0029(5)
O4 0.0613(8) 0.0497(7) 0.0266(5) -0.0335(6) 0.0085(5) -0.0102(5)
O5 0.0605(8) 0.0484(7) 0.0431(7) -0.0328(6) 0.0070(6) -0.0134(5)
O6 0.0997(12) 0.0557(9) 0.0507(8) -0.0379(8) 0.0091(7) 0.0017(7)
C1 0.0452(9) 0.0382(9) 0.0252(7) -0.0218(8) -0.0011(7) -0.0037(6)
C2 0.0443(9) 0.0390(9) 0.0342(8) -0.0211(8) -0.0027(7) -0.0063(7)
C3 0.0586(11) 0.0386(9) 0.0383(9) -0.0236(8) -0.0120(8) 0.0010(7)
C4 0.0732(12) 0.0485(11) 0.0270(8) -0.0363(10) -0.0064(8) 0.0009(7)
C5 0.0601(11) 0.0468(10) 0.0274(8) -0.0326(9) 0.0044(7) -0.0064(7)
C6 0.0482(10) 0.0384(9) 0.0287(8) -0.0204(8) -0.0004(7) -0.0041(7)
C7 0.0851(15) 0.0591(13) 0.0330(9) -0.0330(12) 0.0137(9) -0.0077(9)
C8 0.0483(11) 0.0441(11) 0.0698(12) -0.0124(9) -0.0078(9) -0.0102(9)
C9 0.0452(9) 0.0331(8) 0.0289(8) -0.0140(7) 0.0012(7) -0.0055(6)
C10 0.0500(10) 0.0363(9) 0.0282(8) -0.0208(8) 0.0007(7) -0.0053(6)
C11 0.0349(8) 0.0432(9) 0.0247(7) -0.0159(7) 0.0011(6) -0.0062(6)
C12 0.0343(8) 0.0429(9) 0.0335(8) -0.0162(7) -0.0020(6) -0.0085(7)
C13 0.0482(10) 0.0513(10) 0.0362(9) -0.0188(8) -0.0010(7) -0.0162(8)
C14 0.0476(10) 0.0588(11) 0.0264(8) -0.0167(9) 0.0028(7) -0.0098(7)
C15 0.0407(9) 0.0471(10) 0.0262(8) -0.0141(8) -0.0008(7) -0.0010(7)
C16 0.0417(9) 0.0391(9) 0.0291(8) -0.0155(7) -0.0006(7) -0.0052(7)
C17 0.0605(12) 0.0596(13) 0.0316(9) -0.0240(10) 0.0028(8) -0.0002(8)
C18 0.0611(12) 0.0505(11) 0.0676(12) -0.0302(10) 0.0016(10) -0.0203(9)

loop_
_atom_type_symbol
_atom_type_description
_atom_type_scat_dispersion_real
_atom_type_scat_dispersion_imag
_atom_type_scat_source
C C 0.0033 0.0016 'International Tables Vol C Tables 4.2.6.8 and 6.1.1.4'
H H 0.0000 0.0000 'International Tables Vol C Tables 4.2.6.8 and 6.1.1.4'
O O 0.0106 0.0060 'International Tables Vol C Tables 4.2.6.8 and 6.1.1.4'

loop_
_geom_angle_atom_site_label_1
_geom_angle_atom_site_label_2
_geom_angle_atom_site_label_3
_geom_angle
_geom_angle_publ_flag
C2 O2 C8 118.46(13) yes
C1 O3 C9 116.95(11) yes
C11 O4 C10 117.10(11) yes
C12 O5 C18 117.52(13) yes
O3 C1 C6 125.38(14) yes
O3 C1 C2 114.86(13) yes
C6 C1 C2 119.76(13) ?
O2 C2 C3 125.15(15) yes
O2 C2 C1 114.86(13) yes
C3 C2 C1 119.99(15) ?
C2 C3 C4 119.70(16) ?
C2 C3 H3 120.2 ?
C4 C3 H3 120.2 ?
C5 C4 C3 120.90(14) ?
C5 C4 H4 119.6 ?
C3 C4 H4 119.6 ?
C4 C5 C6 119.53(15) ?
C4 C5 C7 119.83(15) ?
C6 C5 C7 120.63(16) ?
C1 C6 C5 120.12(15) ?
C1 C6 H6 119.9 ?
C5 C6 H6 119.9 ?
O1 C7 C5 125.06(17) ?
O1 C7 H7 117.5 ?
C5 C7 H7 117.5 ?
O2 C8 H8A 109.5 ?
O2 C8 H8B 109.5 ?
H8A C8 H8B 109.5 ?
O2 C8 H8C 109.5 ?
H8A C8 H8C 109.5 ?
H8B C8 H8C 109.5 ?
O3 C9 C10 108.03(12) ?
O3 C9 H9A 110.1 ?
C10 C9 H9A 110.1 ?
O3 C9 H9B 110.1 ?
C10 C9 H9B 110.1 ?
H9A C9 H9B 108.4 ?
O4 C10 C9 108.35(12) ?
O4 C10 H10A 110.0 ?
C9 C10 H10A 110.0 ?
O4 C10 H10B 110.0 ?
C9 C10 H10B 110.0 ?
H10A C10 H10B 108.4 ?
O4 C11 C16 125.34(14) ?
O4 C11 C12 115.08(13) ?
C16 C11 C12 119.58(14) ?
O5 C12 C13 124.89(15) ?
O5 C12 C11 115.04(13) ?
C13 C12 C11 120.07(14) ?
C12 C13 C14 120.01(16) ?
C12 C13 H13 120.0 ?
C14 C13 H13 120.0 ?
C15 C14 C13 120.21(15) ?
C15 C14 H14 119.9 ?
C13 C14 H14 119.9 ?
C14 C15 C16 119.92(15) ?
C14 C15 C17 119.86(15) ?
C16 C15 C17 120.18(16) ?
C11 C16 C15 120.15(15) ?
C11 C16 H16 119.9 ?
C15 C16 H16 119.9 ?
O6 C17 C15 125.59(17) ?
O6 C17 H17 117.2 ?
C15 C17 H17 117.2 ?
O5 C18 H18A 109.5 ?
O5 C18 H18B 109.5 ?
H18A C18 H18B 109.5 ?
O5 C18 H18C 109.5 ?
H18A C18 H18C 109.5 ?
H18B C18 H18C 109.5 ?

loop_
_geom_bond_atom_site_label_1
_geom_bond_atom_site_label_2
_geom_bond_distance
_geom_bond_publ_flag
O1 C7 1.209(2) yes
O2 C2 1.3584(19) yes
O2 C8 1.421(2) yes
O3 C1 1.3680(17) yes
O3 C9 1.4276(18) yes
O4 C11 1.3687(17) yes
O4 C10 1.4251(18) yes
O5 C12 1.3575(19) yes
O5 C18 1.428(2) yes
O6 C17 1.206(2) yes
C1 C6 1.371(2) ?
C1 C2 1.416(2) ?
C2 C3 1.381(2) ?
C3 C4 1.386(2) ?
C3 H3 0.9300 ?
C4 C5 1.381(2) ?
C4 H4 0.9300 ?
C5 C6 1.407(2) ?
C5 C7 1.464(3) ?
C6 H6 0.9300 ?
C7 H7 0.9300 ?
C8 H8A 0.9600 ?
C8 H8B 0.9600 ?
C8 H8C 0.9600 ?
C9 C10 1.500(2) ?
C9 H9A 0.9700 ?
C9 H9B 0.9700 ?
C10 H10A 0.9700 ?
C10 H10B 0.9700 ?
C11 C16 1.373(2) ?
C11 C12 1.411(2) ?
C12 C13 1.382(2) ?
C13 C14 1.388(2) ?
C13 H13 0.9300 ?
C14 C15 1.383(2) ?
C14 H14 0.9300 ?
C15 C16 1.404(2) ?
C15 C17 1.468(2) ?
C16 H16 0.9300 ?
C17 H17 0.9300 ?
C18 H18A 0.9600 ?
C18 H18B 0.9600 ?
C18 H18C 0.9600 ?

loop_
_geom_hbond_atom_site_label_D
_geom_hbond_atom_site_label_H
_geom_hbond_atom_site_label_A
_geom_hbond_site_symmetry_A
_geom_hbond_distance_DH
_geom_hbond_distance_HA
_geom_hbond_distance_DA
_geom_hbond_angle_DHA
_geom_hbond_publ_flag
C4 H4 O6 1_546 0.93 2.57 3.314(2) 136.9 yes
C7 H7 O5 2_566 0.93 2.53 3.405(2) 157.1 yes
C14 H14 O2 2_665 0.93 2.50 3.379(2) 157.8 yes

loop_
_geom_torsion_atom_site_label_1
_geom_torsion_atom_site_label_2
_geom_torsion_atom_site_label_3
_geom_torsion_atom_site_label_4
_geom_torsion
C9 O3 C1 C6 1.3(2)
C9 O3 C1 C2 -178.57(13)
C8 O2 C2 C3 -0.2(2)
C8 O2 C2 C1 179.63(14)
O3 C1 C2 O2 0.7(2)
C6 C1 C2 O2 -179.17(14)
O3 C1 C2 C3 -179.45(14)
C6 C1 C2 C3 0.7(2)
O2 C2 C3 C4 179.44(15)
C1 C2 C3 C4 -0.4(2)
C2 C3 C4 C5 -0.4(2)
C3 C4 C5 C6 0.9(2)
C3 C4 C5 C7 -178.25(17)
O3 C1 C6 C5 179.95(14)
C2 C1 C6 C5 -0.2(2)
C4 C5 C6 C1 -0.6(2)
C7 C5 C6 C1 178.54(16)
C4 C5 C7 O1 170.6(2)
C6 C5 C7 O1 -8.6(3)
C1 O3 C9 C10 177.55(12)
C11 O4 C10 C9 -171.69(13)
O3 C9 C10 O4 67.14(16)
C10 O4 C11 C16 -11.8(2)
C10 O4 C11 C12 167.76(13)
C18 O5 C12 C13 2.9(2)
C18 O5 C12 C11 -176.72(14)
O4 C11 C12 O5 1.0(2)
C16 C11 C12 O5 -179.38(13)
O4 C11 C12 C13 -178.60(14)
C16 C11 C12 C13 1.0(2)
O5 C12 C13 C14 -178.66(15)
C11 C12 C13 C14 0.9(2)
C12 C13 C14 C15 -1.5(3)
C13 C14 C15 C16 0.2(2)
C13 C14 C15 C17 177.76(15)
O4 C11 C16 C15 177.23(14)
C12 C11 C16 C15 -2.3(2)
C14 C15 C16 C11 1.8(2)
C17 C15 C16 C11 -175.83(15)
C14 C15 C17 O6 177.81(18)
C16 C15 C17 O6 -4.6(3)

loop_
_cod_related_entry_id
_cod_related_entry_database
_cod_related_entry_code
1 ChemSpider 280093
